data_1562421
loop_
_publ_author_name
'Ran, You'
'Yang, Ge'
'Liu, Yang'
'Han, Weiguo'
'Gao, Ge'
'Su, Rongchuan'
'Bin, Zhengyang'
'You, Jingsong'

_publ_section_title
;
 A methyl-shield strategy enables efficient blue thermally activated
 delayed fluorescence hosts for high-performance fluorescent OLEDs
;
_journal_issue 7
_journal_name_full 'Materials Horizons'
_journal_page_first 2025
_journal_page_last 2031
_journal_paper_doi 10.1039/D1MH00530H
_journal_volume 8
_journal_year 2021
_chemical_formula_moiety 'C34 H25 N O2'
_chemical_formula_sum 'C34 H25 N O2'
_chemical_formula_weight 479.55
_space_group_crystal_system monoclinic
_space_group_IT_number 14
_space_group_name_Hall '-P 2ybc'
_space_group_name_H-M_alt 'P 1 21/c 1'
_atom_sites_solution_hydrogens geom
_atom_sites_solution_primary direct
_audit_creation_date 2020-06-09
_audit_creation_method
;
Olex2 1.2
(compiled 2016.02.19 svn.r3266 for OlexSys, GUI svn.r5155)
;
_audit_update_record
;
2020-09-21 deposited with the CCDC.	2021-05-06 downloaded from the CCDC.
;
_cell_angle_alpha 90
_cell_angle_beta 100.1656(16)
_cell_angle_gamma 90
_cell_formula_units_Z 4
_cell_length_a 9.77120(17)
_cell_length_b 15.2854(2)
_cell_length_c 16.9918(3)
_cell_measurement_reflns_used 4699
_cell_measurement_temperature 296.1(8)
_cell_measurement_theta_max 71.2420
_cell_measurement_theta_min 4.5400
_cell_volume 2498.00(7)
_computing_cell_refinement 'CrysAlisPro 1.171.39.46e (Rigaku OD, 2018)'
_computing_data_collection 'CrysAlisPro 1.171.39.46e (Rigaku OD, 2018)'
_computing_data_reduction 'CrysAlisPro 1.171.39.46e (Rigaku OD, 2018)'
_computing_molecular_graphics 'Olex2 (Dolomanov et al., 2009)'
_computing_publication_material 'Olex2 (Dolomanov et al., 2009)'
_computing_structure_refinement 'ShelXL (Sheldrick, 2015)'
_computing_structure_solution 'ShelXT (Sheldrick, 2015)'
_diffrn_ambient_environment air
_diffrn_ambient_temperature 296.1(8)
_diffrn_detector 'CCD plate'
_diffrn_detector_area_resol_mean 15.9595
_diffrn_detector_type EosS2
_diffrn_measured_fraction_theta_full 1.000
_diffrn_measured_fraction_theta_max 0.980
_diffrn_measurement_details
;
List of Runs (angles in degrees, time in seconds):

  # Type    Start    End  Width  t~exp~   \w     \q     \k     \f   Frames
#--------------------------------------------------------------------------
  1  \w    -54.00  33.00   1.00    2.96    --  -35.23  57.00 150.00   87
  2  \w     -3.00 108.00   1.00    2.96    --   35.23  19.00  60.00  111
  3  \w      7.00 104.00   1.00    2.96    --   35.23  77.00 -30.00   97
  4  \w     23.00  90.00   1.00    2.96    --   35.23-125.00-150.00   67
  5  \w     38.00 108.00   1.00    2.96    --   35.23-153.00 -71.00   70
  6  \w      1.00  76.00   1.00    2.96    --   35.23 -99.00 -90.00   75
  7  \w     36.00 113.00   1.00   11.84    --  106.90-111.00 -30.00   77
  8  \w     35.00 133.00   1.00   11.84    --  106.90 -30.00-180.00   98
  9  \w     38.00 136.00   1.00   11.84    --  106.90 -77.00 -30.00   98
 10  \w     37.00 110.00   1.00   11.84    --  106.90 -94.00 150.00   73
 11  \w     35.00 152.00   1.00   11.84    --  106.90 -15.00  60.00  117
 12  \w    100.00 178.00   1.00   11.84    --  106.90 111.00-120.00   78
 13  \w     87.00 177.00   1.00   11.84    --  106.90  45.00  60.00   90
 14  \w   -104.00 -17.00   1.00    2.96    --  -35.23 -57.00-180.00   87
 15  \w     17.00 104.00   1.00    2.96    --   35.23  57.00 120.00   87
;
_diffrn_measurement_device 'four-circle diffractometer'
_diffrn_measurement_device_type 'New Gemini, Dual, Cu at home/near, EosS2'
_diffrn_measurement_method '\w scans'
_diffrn_orient_matrix_type 'CrysAlisPro convention (1999,Acta A55,543-557)'
_diffrn_orient_matrix_UB_11 0.0127985000
_diffrn_orient_matrix_UB_12 -0.0771809000
_diffrn_orient_matrix_UB_13 -0.0565943000
_diffrn_orient_matrix_UB_21 0.0231135000
_diffrn_orient_matrix_UB_22 -0.0630231000
_diffrn_orient_matrix_UB_23 0.0718361000
_diffrn_orient_matrix_UB_31 -0.1580175000
_diffrn_orient_matrix_UB_32 -0.0153864000
_diffrn_orient_matrix_UB_33 -0.0105509000
_diffrn_radiation_monochromator graphite
_diffrn_radiation_probe x-ray
_diffrn_radiation_type CuK\a
_diffrn_radiation_wavelength 1.54184
_diffrn_reflns_av_R_equivalents 0.0481
_diffrn_reflns_av_unetI/netI 0.0344
_diffrn_reflns_Laue_measured_fraction_full 1.000
_diffrn_reflns_Laue_measured_fraction_max 0.980
_diffrn_reflns_limit_h_max 7
_diffrn_reflns_limit_h_min -11
_diffrn_reflns_limit_k_max 18
_diffrn_reflns_limit_k_min -15
_diffrn_reflns_limit_l_max 20
_diffrn_reflns_limit_l_min -20
_diffrn_reflns_number 13527
_diffrn_reflns_point_group_measured_fraction_full 1.000
_diffrn_reflns_point_group_measured_fraction_max 0.980
_diffrn_reflns_theta_full 67.684
_diffrn_reflns_theta_max 71.676
_diffrn_reflns_theta_min 3.918
_diffrn_source 'fine-focus sealed X-ray tube'
_diffrn_source_type 'Enhance (Cu) X-ray Source'
_exptl_absorpt_coefficient_mu 0.617
_exptl_absorpt_correction_T_max 1.00000
_exptl_absorpt_correction_T_min 0.68920
_exptl_absorpt_correction_type multi-scan
_exptl_absorpt_process_details
;
CrysAlisPro 1.171.39.46e (Rigaku Oxford Diffraction, 2018)
Empirical absorption correction using spherical harmonics,
 implemented in SCALE3 ABSPACK scaling algorithm.
;
_exptl_crystal_colour 'clear light colourless'
_exptl_crystal_colour_lustre clear
_exptl_crystal_colour_modifier light
_exptl_crystal_colour_primary colourless
_exptl_crystal_density_diffrn 1.275
_exptl_crystal_description block
_exptl_crystal_F_000 1008
_exptl_crystal_size_max 0.4
_exptl_crystal_size_mid 0.3
_exptl_crystal_size_min 0.3
_refine_diff_density_max 0.306
_refine_diff_density_min -0.284
_refine_diff_density_rms 0.062
_refine_ls_extinction_method none
_refine_ls_goodness_of_fit_ref 1.047
_refine_ls_hydrogen_treatment constr
_refine_ls_matrix_type full
_refine_ls_number_parameters 336
_refine_ls_number_reflns 4782
_refine_ls_number_restraints 0
_refine_ls_restrained_S_all 1.047
_refine_ls_R_factor_all 0.0767
_refine_ls_R_factor_gt 0.0665
_refine_ls_shift/su_max 0.000
_refine_ls_shift/su_mean 0.000
_refine_ls_structure_factor_coef Fsqd
_refine_ls_weighting_details 'w=1/[\s^2^(Fo^2^)+(0.1329P)^2^+0.2071P] where P=(Fo^2^+2Fc^2^)/3'
_refine_ls_weighting_scheme calc
_refine_ls_wR_factor_gt 0.1888
_refine_ls_wR_factor_ref 0.2083
_reflns_Friedel_coverage 0.000
_reflns_number_gt 3824
_reflns_number_total 4782
_reflns_threshold_expression 'I > 2\s(I)'
_cod_data_source_file d1mh00530h2.cif
_cod_data_source_block ry-4014
_cod_depositor_comments 'Adding full bibliography for 1562419--1562422.cif.'
_cod_database_code 1562421
_shelx_space_group_comment
;
The symmetry employed for this shelxl refinement is uniquely defined
by the following loop, which should always be used as a source of
symmetry information in preference to the above space-group names.
They are only intended as comments.
;
_reflns_odcompleteness_completeness 99.94
_reflns_odcompleteness_iscentric 1
_reflns_odcompleteness_theta 66.97
_olex2_refinement_description
;
1. Fixed Uiso
 At 1.2 times of:
  All C(H) groups
 At 1.5 times of:
  All C(H,H,H) groups
2.a Aromatic/amide H refined with riding coordinates:
 C00G(H00G), C00I(H00I), C00J(H00J), C00K(H00K), C00L(H00L), C00M(H00M),
 C00N(H00N), C00O(H00O), C00P(H00P), C00Q(H00Q), C00R(H00R), C00S(H00S),
 C00T(H00T), C00U(H00U), C00V(H00V), C00W(H00W), C00X(H00X), C00Y(H00Y),
 C00Z(H00Z)
2.b Idealised Me refined as rotating group:
 C010(H01A,H01B,H01C), C011(H01D,H01E,H01F)
;
_shelx_shelxl_version_number 2014/7
_olex2_date_sample_data_collection 2020-06-08
_olex2_submission_special_instructions 'No special instructions were received'
_oxdiff_exptl_absorpt_empirical_details
;
Empirical correction (ABSPACK) includes:
- Absorption correction using spherical harmonics
- Frame scaling
- Detector area scaling
;
_oxdiff_exptl_absorpt_empirical_full_max 1.766
_oxdiff_exptl_absorpt_empirical_full_min 0.710

loop_
_space_group_symop_operation_xyz
'x, y, z'
'-x, y+1/2, -z+1/2'
'-x, -y, -z'
'x, -y-1/2, z-1/2'

loop_
_atom_site_label
_atom_site_type_symbol
_atom_site_fract_x
_atom_site_fract_y
_atom_site_fract_z
_atom_site_U_iso_or_equiv
_atom_site_adp_type
_atom_site_occupancy
_atom_site_site_symmetry_order
_atom_site_calc_flag
_atom_site_refinement_flags_posn
_atom_site_refinement_flags_adp
_atom_site_refinement_flags_occupancy
_atom_site_disorder_assembly
_atom_site_disorder_group
O001 O 0.21587(16) 0.92489(9) 0.45311(9) 0.0631(4) Uani 1 1 d . . . . .
N002 N 0.81232(17) 0.51605(11) 0.63823(11) 0.0572(4) Uani 1 1 d . . . . .
O003 O 0.31552(19) 1.14200(10) 0.59387(10) 0.0767(5) Uani 1 1 d . . . . .
C004 C 0.8256(2) 0.35779(12) 0.64677(10) 0.0511(4) Uani 1 1 d . . . . .
C005 C 0.3645(2) 0.99515(12) 0.56420(11) 0.0522(4) Uani 1 1 d . . . . .
C006 C 0.9575(2) 0.52408(13) 0.65274(10) 0.0512(4) Uani 1 1 d . . . . .
C007 C 0.1730(2) 1.07659(12) 0.48240(12) 0.0539(5) Uani 1 1 d . . . . .
C008 C 0.1405(2) 1.00061(12) 0.43703(11) 0.0535(5) Uani 1 1 d . . . . .
C009 C 0.7488(2) 0.43555(13) 0.64710(10) 0.0514(4) Uani 1 1 d . . . . .
C00A C 0.3242(2) 0.92310(12) 0.51539(11) 0.0522(4) Uani 1 1 d . . . . .
C00B C 0.5811(2) 0.75031(13) 0.60390(12) 0.0555(5) Uani 1 1 d . . . . .
C00C C 0.9693(2) 0.36223(13) 0.62341(12) 0.0560(5) Uani 1 1 d . . . . .
C00D C 0.7296(2) 0.59426(12) 0.62765(12) 0.0542(5) Uani 1 1 d . . . . .
C00E C 0.2869(2) 1.07789(12) 0.55045(12) 0.0558(5) Uani 1 1 d . . . . .
C00F C 1.0387(2) 0.44875(14) 0.65060(11) 0.0549(5) Uani 1 1 d . . . . .
C00G C 1.0213(2) 0.60541(15) 0.66801(12) 0.0620(5) Uani 1 1 d . . . . .
H00G H 0.9667 0.6551 0.6687 0.074 Uiso 1 1 calc R . . . .
C00H C 0.5056(2) 0.83492(13) 0.59032(12) 0.0549(5) Uani 1 1 d . . . . .
C00I C 0.3936(2) 0.84336(13) 0.52868(12) 0.0574(5) Uani 1 1 d . . . . .
H00I H 0.3645 0.7957 0.4959 0.069 Uiso 1 1 calc R . . . .
C00J C 0.4788(2) 0.98595(14) 0.62540(12) 0.0603(5) Uani 1 1 d . . . . .
H00J H 0.5081 1.0335 0.6582 0.072 Uiso 1 1 calc R . . . .
C00K C 0.6789(2) 0.62270(14) 0.55125(12) 0.0618(5) Uani 1 1 d . . . . .
H00K H 0.6946 0.5898 0.5076 0.074 Uiso 1 1 calc R . . . .
C00L C 0.6304(2) 0.71978(14) 0.68044(12) 0.0626(5) Uani 1 1 d . . . . .
H00L H 0.6143 0.7521 0.7243 0.075 Uiso 1 1 calc R . . . .
C00M C 0.6046(2) 0.70026(14) 0.53913(12) 0.0631(5) Uani 1 1 d . . . . .
H00M H 0.5702 0.7190 0.4873 0.076 Uiso 1 1 calc R . . . .
C00N C 0.7034(2) 0.64182(14) 0.69259(13) 0.0626(5) Uani 1 1 d . . . . .
H00N H 0.7347 0.6216 0.7442 0.075 Uiso 1 1 calc R . . . .
C00O C 0.7615(2) 0.27991(14) 0.65956(13) 0.0649(5) Uani 1 1 d . . . . .
H00O H 0.8122 0.2283 0.6608 0.078 Uiso 1 1 calc R . . . .
C00P C 0.0311(3) 0.99724(16) 0.37375(13) 0.0675(6) Uani 1 1 d . . . . .
H00P H 0.0121 0.9461 0.3442 0.081 Uiso 1 1 calc R . . . .
C00Q C 0.5490(2) 0.90795(14) 0.63826(12) 0.0609(5) Uani 1 1 d . . . . .
H00Q H 0.6259 0.9035 0.6790 0.073 Uiso 1 1 calc R . . . .
C00R C 0.0897(3) 1.15044(14) 0.46073(14) 0.0662(6) Uani 1 1 d . . . . .
H00R H 0.1093 1.2023 0.4891 0.079 Uiso 1 1 calc R . . . .
C00S C 1.1641(2) 0.61328(18) 0.68210(15) 0.0727(6) Uani 1 1 d . . . . .
H00S H 1.2055 0.6680 0.6912 0.087 Uiso 1 1 calc R . . . .
C00T C 0.5499(3) 0.35142(17) 0.66766(16) 0.0732(6) Uani 1 1 d . . . . .
H00T H 0.4570 0.3492 0.6733 0.088 Uiso 1 1 calc R . . . .
C00U C 1.1818(2) 0.45913(18) 0.66674(16) 0.0772(7) Uani 1 1 d . . . . .
H00U H 1.2376 0.4098 0.6669 0.093 Uiso 1 1 calc R . . . .
C00V C 0.6104(2) 0.43107(15) 0.65654(14) 0.0655(5) Uani 1 1 d . . . . .
H00V H 0.5582 0.4821 0.6554 0.079 Uiso 1 1 calc R . . . .
C00W C -0.0197(3) 1.14736(15) 0.39865(15) 0.0724(6) Uani 1 1 d . . . . .
H00W H -0.0746 1.1968 0.3855 0.087 Uiso 1 1 calc R . . . .
C00X C 0.6257(3) 0.27554(16) 0.67049(16) 0.0742(6) Uani 1 1 d . . . . .
H00X H 0.5858 0.2221 0.6796 0.089 Uiso 1 1 calc R . . . .
C00Y C -0.0497(3) 1.07063(17) 0.35489(13) 0.0711(6) Uani 1 1 d . . . . .
H00Y H -0.1246 1.0689 0.3127 0.085 Uiso 1 1 calc R . . . .
C00Z C 1.2449(3) 0.5394(2) 0.68254(18) 0.0867(8) Uani 1 1 d . . . . .
H00Z H 1.3413 0.5437 0.6934 0.104 Uiso 1 1 calc R . . . .
C010 C 0.9464(3) 0.36106(16) 0.53101(13) 0.0705(6) Uani 1 1 d . . . . .
H01A H 0.9010 0.3076 0.5116 0.106 Uiso 1 1 calc GR . . . .
H01B H 1.0345 0.3650 0.5137 0.106 Uiso 1 1 calc GR . . . .
H01C H 0.8894 0.4099 0.5103 0.106 Uiso 1 1 calc GR . . . .
C011 C 1.0591(3) 0.28342(17) 0.65583(19) 0.0854(8) Uani 1 1 d . . . . .
H01D H 1.0753 0.2845 0.7132 0.128 Uiso 1 1 calc GR . . . .
H01E H 1.1463 0.2861 0.6374 0.128 Uiso 1 1 calc GR . . . .
H01F H 1.0117 0.2303 0.6372 0.128 Uiso 1 1 calc GR . . . .

loop_
_atom_site_aniso_label
_atom_site_aniso_U_11
_atom_site_aniso_U_22
_atom_site_aniso_U_33
_atom_site_aniso_U_23
_atom_site_aniso_U_13
_atom_site_aniso_U_12
O001 0.0722(9) 0.0431(7) 0.0674(8) -0.0072(6) -0.0059(7) 0.0183(6)
N002 0.0525(9) 0.0424(9) 0.0765(10) 0.0039(7) 0.0109(7) 0.0159(7)
O003 0.0951(12) 0.0451(8) 0.0841(11) -0.0136(7) -0.0002(9) 0.0185(7)
C004 0.0599(11) 0.0450(10) 0.0472(9) 0.0001(7) 0.0060(7) 0.0129(8)
C005 0.0606(11) 0.0402(10) 0.0560(10) -0.0006(7) 0.0109(8) 0.0105(8)
C006 0.0551(10) 0.0501(10) 0.0475(9) 0.0009(7) 0.0065(7) 0.0118(8)
C007 0.0639(11) 0.0425(10) 0.0577(10) 0.0031(7) 0.0170(8) 0.0144(8)
C008 0.0620(11) 0.0443(10) 0.0544(10) 0.0046(7) 0.0111(8) 0.0146(8)
C009 0.0563(10) 0.0482(10) 0.0495(9) 0.0024(7) 0.0084(7) 0.0131(8)
C00A 0.0566(10) 0.0421(10) 0.0561(10) -0.0011(7) 0.0051(8) 0.0109(8)
C00B 0.0570(10) 0.0449(10) 0.0638(11) 0.0000(8) 0.0080(8) 0.0153(8)
C00C 0.0635(12) 0.0468(10) 0.0584(10) 0.0019(8) 0.0126(8) 0.0198(8)
C00D 0.0515(10) 0.0415(9) 0.0692(11) 0.0027(8) 0.0093(8) 0.0142(8)
C00E 0.0696(12) 0.0384(9) 0.0608(11) -0.0027(7) 0.0155(9) 0.0106(8)
C00F 0.0553(10) 0.0578(11) 0.0501(9) 0.0012(8) 0.0053(7) 0.0182(9)
C00G 0.0701(13) 0.0542(11) 0.0605(11) -0.0013(9) 0.0080(9) 0.0090(9)
C00H 0.0601(11) 0.0447(10) 0.0598(10) 0.0004(8) 0.0102(8) 0.0165(8)
C00I 0.0654(12) 0.0390(9) 0.0649(11) -0.0062(8) 0.0039(9) 0.0122(8)
C00J 0.0700(12) 0.0463(10) 0.0615(11) -0.0076(8) 0.0027(9) 0.0099(9)
C00K 0.0710(13) 0.0529(11) 0.0610(11) -0.0055(9) 0.0101(9) 0.0193(9)
C00L 0.0718(13) 0.0552(12) 0.0598(11) -0.0042(9) 0.0091(9) 0.0230(10)
C00M 0.0748(13) 0.0547(11) 0.0570(10) 0.0019(8) 0.0037(9) 0.0230(10)
C00N 0.0724(13) 0.0555(12) 0.0586(11) 0.0061(8) 0.0079(9) 0.0225(9)
C00O 0.0793(14) 0.0460(11) 0.0690(12) 0.0026(9) 0.0120(10) 0.0106(9)
C00P 0.0787(14) 0.0592(12) 0.0607(11) -0.0006(9) 0.0018(10) 0.0161(10)
C00Q 0.0671(12) 0.0511(11) 0.0599(11) -0.0025(8) -0.0014(9) 0.0146(9)
C00R 0.0785(14) 0.0473(11) 0.0732(13) 0.0035(9) 0.0143(10) 0.0201(10)
C00S 0.0665(14) 0.0748(15) 0.0730(13) -0.0070(11) 0.0020(10) -0.0061(11)
C00T 0.0620(13) 0.0742(16) 0.0863(15) 0.0086(12) 0.0214(11) 0.0026(11)
C00U 0.0573(12) 0.0783(17) 0.0908(16) -0.0050(13) -0.0011(11) 0.0213(11)
C00V 0.0611(12) 0.0598(12) 0.0774(13) 0.0043(10) 0.0169(10) 0.0141(10)
C00W 0.0840(15) 0.0576(13) 0.0753(14) 0.0141(10) 0.0129(11) 0.0307(11)
C00X 0.0830(16) 0.0566(13) 0.0841(15) 0.0068(11) 0.0177(12) -0.0034(11)
C00Y 0.0756(14) 0.0734(15) 0.0611(12) 0.0125(10) 0.0032(10) 0.0226(11)
C00Z 0.0526(12) 0.100(2) 0.1013(19) -0.0098(16) -0.0034(12) 0.0060(13)
C010 0.0872(16) 0.0657(14) 0.0622(12) -0.0098(9) 0.0232(11) 0.0121(11)
C011 0.0833(16) 0.0628(15) 0.112(2) 0.0137(13) 0.0218(14) 0.0352(13)

loop_
_atom_type_symbol
_atom_type_description
_atom_type_scat_dispersion_real
_atom_type_scat_dispersion_imag
_atom_type_scat_source
C C 0.0181 0.0091 'International Tables Vol C Tables 4.2.6.8 and 6.1.1.4'
H H 0.0000 0.0000 'International Tables Vol C Tables 4.2.6.8 and 6.1.1.4'
N N 0.0311 0.0180 'International Tables Vol C Tables 4.2.6.8 and 6.1.1.4'
O O 0.0492 0.0322 'International Tables Vol C Tables 4.2.6.8 and 6.1.1.4'

loop_
_geom_angle_atom_site_label_1
_geom_angle_atom_site_label_2
_geom_angle_atom_site_label_3
_geom_angle
_geom_angle_site_symmetry_1
_geom_angle_site_symmetry_3
_geom_angle_publ_flag
C00A O001 C008 119.25(15) . . ?
C006 N002 C00D 118.62(16) . . ?
C009 N002 C006 120.87(15) . . ?
C009 N002 C00D 119.66(16) . . ?
C009 C004 C00C 118.67(17) . . ?
C00O C004 C009 118.06(19) . . ?
C00O C004 C00C 122.91(17) . . ?
C00A C005 C00E 120.09(18) . . ?
C00J C005 C00A 118.04(17) . . ?
C00J C005 C00E 121.87(18) . . ?
N002 C006 C00F 118.90(18) . . ?
C00G C006 N002 121.08(17) . . ?
C00G C006 C00F 120.01(19) . . ?
C008 C007 C00E 121.07(17) . . ?
C008 C007 C00R 117.3(2) . . ?
C00R C007 C00E 121.62(19) . . ?
O001 C008 C007 121.89(18) . . ?
O001 C008 C00P 116.04(18) . . ?
C00P C008 C007 122.07(18) . . ?
N002 C009 C004 119.70(17) . . ?
C00V C009 N002 120.99(17) . . ?
C00V C009 C004 119.30(19) . . ?
O001 C00A C005 123.19(16) . . ?
O001 C00A C00I 115.71(17) . . ?
C005 C00A C00I 121.10(18) . . ?
C00L C00B C00H 121.29(17) . . ?
C00L C00B C00M 118.58(17) . . ?
C00M C00B C00H 120.13(17) . . ?
C004 C00C C010 106.78(17) . . ?
C004 C00C C011 111.44(18) . . ?
C00F C00C C004 109.94(15) . . ?
C00F C00C C010 107.18(17) . . ?
C00F C00C C011 112.19(19) . . ?
C011 C00C C010 109.06(18) . . ?
C00K C00D N002 118.80(18) . . ?
C00K C00D C00N 120.05(17) . . ?
C00N C00D N002 121.13(18) . . ?
O003 C00E C005 122.27(19) . . ?
O003 C00E C007 123.26(18) . . ?
C007 C00E C005 114.47(16) . . ?
C006 C00F C00C 119.86(17) . . ?
C00U C00F C006 117.2(2) . . ?
C00U C00F C00C 122.69(19) . . ?
C006 C00G H00G 119.5 . . ?
C00S C00G C006 121.0(2) . . ?
C00S C00G H00G 119.5 . . ?
C00I C00H C00B 120.28(18) . . ?
C00I C00H C00Q 118.97(17) . . ?
C00Q C00H C00B 120.72(18) . . ?
C00A C00I H00I 119.9 . . ?
C00H C00I C00A 120.16(18) . . ?
C00H C00I H00I 119.9 . . ?
C005 C00J H00J 119.4 . . ?
C00Q C00J C005 121.25(18) . . ?
C00Q C00J H00J 119.4 . . ?
C00D C00K H00K 119.9 . . ?
C00D C00K C00M 120.14(18) . . ?
C00M C00K H00K 119.9 . . ?
C00B C00L H00L 119.5 . . ?
C00N C00L C00B 120.93(18) . . ?
C00N C00L H00L 119.5 . . ?
C00B C00M H00M 119.7 . . ?
C00K C00M C00B 120.50(18) . . ?
C00K C00M H00M 119.7 . . ?
C00D C00N C00L 119.75(18) . . ?
C00D C00N H00N 120.1 . . ?
C00L C00N H00N 120.1 . . ?
C004 C00O H00O 118.7 . . ?
C00X C00O C004 122.7(2) . . ?
C00X C00O H00O 118.7 . . ?
C008 C00P H00P 120.5 . . ?
C00Y C00P C008 119.1(2) . . ?
C00Y C00P H00P 120.5 . . ?
C00H C00Q H00Q 119.8 . . ?
C00J C00Q C00H 120.44(18) . . ?
C00J C00Q H00Q 119.8 . . ?
C007 C00R H00R 119.5 . . ?
C00W C00R C007 121.0(2) . . ?
C00W C00R H00R 119.5 . . ?
C00G C00S H00S 120.3 . . ?
C00Z C00S C00G 119.4(2) . . ?
C00Z C00S H00S 120.3 . . ?
C00V C00T H00T 119.7 . . ?
C00X C00T H00T 119.7 . . ?
C00X C00T C00V 120.6(2) . . ?
C00F C00U H00U 118.6 . . ?
C00Z C00U C00F 122.8(2) . . ?
C00Z C00U H00U 118.6 . . ?
C009 C00V H00V 119.8 . . ?
C00T C00V C009 120.5(2) . . ?
C00T C00V H00V 119.8 . . ?
C00R C00W H00W 119.8 . . ?
C00R C00W C00Y 120.30(19) . . ?
C00Y C00W H00W 119.8 . . ?
C00O C00X H00X 120.6 . . ?
C00T C00X C00O 118.8(2) . . ?
C00T C00X H00X 120.6 . . ?
C00P C00Y C00W 120.3(2) . . ?
C00P C00Y H00Y 119.9 . . ?
C00W C00Y H00Y 119.9 . . ?
C00S C00Z C00U 119.5(2) . . ?
C00S C00Z H00Z 120.2 . . ?
C00U C00Z H00Z 120.2 . . ?
C00C C010 H01A 109.5 . . ?
C00C C010 H01B 109.5 . . ?
C00C C010 H01C 109.5 . . ?
H01A C010 H01B 109.5 . . ?
H01A C010 H01C 109.5 . . ?
H01B C010 H01C 109.5 . . ?
C00C C011 H01D 109.5 . . ?
C00C C011 H01E 109.5 . . ?
C00C C011 H01F 109.5 . . ?
H01D C011 H01E 109.5 . . ?
H01D C011 H01F 109.5 . . ?
H01E C011 H01F 109.5 . . ?

loop_
_geom_bond_atom_site_label_1
_geom_bond_atom_site_label_2
_geom_bond_distance
_geom_bond_site_symmetry_2
_geom_bond_publ_flag
O001 C008 1.373(2) . ?
O001 C00A 1.359(2) . ?
N002 C006 1.401(3) . ?
N002 C009 1.398(3) . ?
N002 C00D 1.437(2) . ?
O003 C00E 1.229(2) . ?
C004 C009 1.407(2) . ?
C004 C00C 1.526(3) . ?
C004 C00O 1.380(3) . ?
C005 C00A 1.393(3) . ?
C005 C00E 1.472(2) . ?
C005 C00J 1.392(3) . ?
C006 C00F 1.402(3) . ?
C006 C00G 1.395(3) . ?
C007 C008 1.399(3) . ?
C007 C00E 1.457(3) . ?
C007 C00R 1.403(3) . ?
C008 C00P 1.377(3) . ?
C009 C00V 1.391(3) . ?
C00A C00I 1.394(2) . ?
C00B C00H 1.487(2) . ?
C00B C00L 1.386(3) . ?
C00B C00M 1.392(3) . ?
C00C C00F 1.521(3) . ?
C00C C010 1.546(3) . ?
C00C C011 1.534(3) . ?
C00D C00K 1.376(3) . ?
C00D C00N 1.382(3) . ?
C00F C00U 1.386(3) . ?
C00G H00G 0.9300 . ?
C00G C00S 1.379(3) . ?
C00H C00I 1.380(3) . ?
C00H C00Q 1.403(3) . ?
C00I H00I 0.9300 . ?
C00J H00J 0.9300 . ?
C00J C00Q 1.374(3) . ?
C00K H00K 0.9300 . ?
C00K C00M 1.386(3) . ?
C00L H00L 0.9300 . ?
C00L C00N 1.385(3) . ?
C00M H00M 0.9300 . ?
C00N H00N 0.9300 . ?
C00O H00O 0.9300 . ?
C00O C00X 1.373(3) . ?
C00P H00P 0.9300 . ?
C00P C00Y 1.377(3) . ?
C00Q H00Q 0.9300 . ?
C00R H00R 0.9300 . ?
C00R C00W 1.364(4) . ?
C00S H00S 0.9300 . ?
C00S C00Z 1.376(4) . ?
C00T H00T 0.9300 . ?
C00T C00V 1.381(3) . ?
C00T C00X 1.372(3) . ?
C00U H00U 0.9300 . ?
C00U C00Z 1.379(4) . ?
C00V H00V 0.9300 . ?
C00W H00W 0.9300 . ?
C00W C00Y 1.392(4) . ?
C00X H00X 0.9300 . ?
C00Y H00Y 0.9300 . ?
C00Z H00Z 0.9300 . ?
C010 H01A 0.9600 . ?
C010 H01B 0.9600 . ?
C010 H01C 0.9600 . ?
C011 H01D 0.9600 . ?
C011 H01E 0.9600 . ?
C011 H01F 0.9600 . ?
